data_7043253
loop_
_publ_author_name
'Li, Huanzhi'
'Fang, Xueting'
'Ma, Sha'
'Niu, Yan-Fei'
'Zhao, Xiao-li'
'Xu, Jiaqiang'
'Duan, Zhiming'

_publ_section_title
;
 A two-dimensional porous framework: solvent-induced structural
 transformation and selective adsorption towards malachite green
;
_journal_name_full 'Dalton Trans.'
_journal_paper_doi 10.1039/C7DT01262D
_journal_year 2017
_chemical_formula_sum 'C108 H64 Ca4 O21'
_chemical_formula_weight 1857.91
_space_group_crystal_system tetragonal
_space_group_IT_number 87
_space_group_name_Hall '-I 4'
_space_group_name_H-M_alt 'I 4/m'
_symmetry_space_group_name_Hall '-I 4'
_symmetry_space_group_name_H-M 'I 4/m'
_atom_sites_solution_hydrogens mixed
_atom_sites_solution_primary direct
_atom_sites_solution_secondary difmap
_audit_creation_method SHELXL-2014/7
_audit_update_record
;
2017-05-23 deposited with the CCDC.
2017-06-05 downloaded from the CCDC.
;
_cell_angle_alpha 90
_cell_angle_beta 90
_cell_angle_gamma 90
_cell_formula_units_Z 2
_cell_length_a 13.3902(12)
_cell_length_b 13.3902(12)
_cell_length_c 35.510(7)
_cell_measurement_reflns_used 625
_cell_measurement_temperature 296(2)
_cell_measurement_theta_max 16.82
_cell_measurement_theta_min 2.29
_cell_volume 6366.9(15)
_computing_cell_refinement 'Bruker SMART'
_computing_data_collection 'Bruker SMART'
_computing_data_reduction 'Bruker SAINT'
_computing_molecular_graphics 'Bruker SHELXTL'
_computing_publication_material 'Bruker SHELXTL'
_computing_structure_refinement 'SHELXL-2014/7 (Sheldrick, 2014)'
_computing_structure_solution 'SHELXS-97 (Sheldrick, 1990)'
_diffrn_ambient_temperature 296(2)
_diffrn_measured_fraction_theta_full 0.999
_diffrn_measured_fraction_theta_max 0.999
_diffrn_measurement_device_type 'CCD area detector'
_diffrn_measurement_method 'phi and omega scans'
_diffrn_radiation_type MoK\a
_diffrn_radiation_wavelength 0.71073
_diffrn_reflns_av_R_equivalents 0.1505
_diffrn_reflns_av_unetI/netI 0.1180
_diffrn_reflns_Laue_measured_fraction_full 0.999
_diffrn_reflns_Laue_measured_fraction_max 0.999
_diffrn_reflns_limit_h_max 9
_diffrn_reflns_limit_h_min -15
_diffrn_reflns_limit_k_max 15
_diffrn_reflns_limit_k_min -15
_diffrn_reflns_limit_l_max 42
_diffrn_reflns_limit_l_min -40
_diffrn_reflns_number 16181
_diffrn_reflns_point_group_measured_fraction_full 0.999
_diffrn_reflns_point_group_measured_fraction_max 0.999
_diffrn_reflns_theta_full 25.003
_diffrn_reflns_theta_max 25.003
_diffrn_reflns_theta_min 1.625
_diffrn_source 'fine-focus sealed tube'
_exptl_absorpt_coefficient_mu 0.224
_exptl_absorpt_correction_T_max 0.9933
_exptl_absorpt_correction_T_min 0.9845
_exptl_absorpt_correction_type multi-scan
_exptl_absorpt_process_details 'SADABS(Sheldrick, 1996)'
_exptl_crystal_colour colorless
_exptl_crystal_density_diffrn 0.969
_exptl_crystal_density_method 'not measured'
_exptl_crystal_description plate
_exptl_crystal_F_000 1920
_exptl_crystal_recrystallization_method 'Solvothermal method'
_exptl_crystal_size_max 0.070
_exptl_crystal_size_mid 0.060
_exptl_crystal_size_min 0.030
_refine_diff_density_max 0.799
_refine_diff_density_min -0.720
_refine_diff_density_rms 0.071
_refine_ls_extinction_coef 0.0036(5)
_refine_ls_extinction_expression Fc^*^=kFc[1+0.001xFc^2^\l^3^/sin(2\q)]^-1/4^
_refine_ls_extinction_method 'SHELXL-2014/7 (Sheldrick 2014'
_refine_ls_goodness_of_fit_ref 0.971
_refine_ls_hydrogen_treatment mixed
_refine_ls_matrix_type full
_refine_ls_number_parameters 159
_refine_ls_number_reflns 2864
_refine_ls_number_restraints 1
_refine_ls_restrained_S_all 0.972
_refine_ls_R_factor_all 0.1896
_refine_ls_R_factor_gt 0.0852
_refine_ls_shift/su_max 0.000
_refine_ls_shift/su_mean 0.000
_refine_ls_structure_factor_coef Fsqd
_refine_ls_weighting_details 'w=1/[\s^2^(Fo^2^)+(0.1000P)^2^+5.0000P] where P=(Fo^2^+2Fc^2^)/3'
_refine_ls_weighting_scheme calc
_refine_ls_wR_factor_gt 0.2069
_refine_ls_wR_factor_ref 0.2407
_reflns_Friedel_coverage 0.000
_reflns_number_gt 1104
_reflns_number_total 2864
_reflns_threshold_expression 'I > 2\s(I)'
_cod_data_source_file c7dt01262d2.cif
_cod_data_source_block 130621b_0m_sq
_cod_original_cell_volume 6366.8(17)
_cod_database_code 7043253
_shelx_shelxl_version_number 2014/7
_shelx_space_group_comment
;
The symmetry employed for this shelxl refinement is uniquely defined
by the following loop, which should always be used as a source of
symmetry information in preference to the above space-group names.
They are only intended as comments.
;
_shelx_estimated_absorpt_t_min 0.985
_shelx_estimated_absorpt_t_max 0.993

loop_
_space_group_symop_operation_xyz
'x, y, z'
'-x, -y, z'
'-y, x, z'
'y, -x, z'
'x+1/2, y+1/2, z+1/2'
'-x+1/2, -y+1/2, z+1/2'
'-y+1/2, x+1/2, z+1/2'
'y+1/2, -x+1/2, z+1/2'
'-x, -y, -z'
'x, y, -z'
'y, -x, -z'
'-y, x, -z'
'-x+1/2, -y+1/2, -z+1/2'
'x+1/2, y+1/2, -z+1/2'
'y+1/2, -x+1/2, -z+1/2'
'-y+1/2, x+1/2, -z+1/2'

loop_
_atom_site_label
_atom_site_type_symbol
_atom_site_fract_x
_atom_site_fract_y
_atom_site_fract_z
_atom_site_U_iso_or_equiv
_atom_site_adp_type
_atom_site_occupancy
_atom_site_site_symmetry_order
_atom_site_calc_flag
_atom_site_refinement_flags_posn
_atom_site_refinement_flags_adp
_atom_site_refinement_flags_occupancy
Ca1 Ca 0.15766(14) 1.12615(15) 0.5000 0.0869(8) Uani 1 2 d S T P
O1 O 0.0000 1.0000 0.5000 0.054(2) Uani 1 8 d S T P
O2 O 0.2717(3) 1.0963(3) 0.54990(10) 0.0752(12) Uani 1 1 d . . .
O3 O 0.1738(3) 0.9646(3) 0.54217(10) 0.0774(12) Uani 1 1 d . . .
O1W O 0.2073(7) 1.2935(10) 0.5000 0.182(4) Uani 1 2 d DS T P
C1 C 0.2423(4) 1.0112(5) 0.55965(15) 0.0646(15) Uani 1 1 d . . .
C2 C 0.2902(4) 0.9621(4) 0.59314(13) 0.0544(13) Uani 1 1 d . . .
C3 C 0.2622(4) 0.8667(4) 0.60411(16) 0.0739(17) Uani 1 1 d . . .
H3 H 0.2105 0.8348 0.5914 0.089 Uiso 1 1 calc R U .
C4 C 0.3093(4) 0.8183(4) 0.63336(16) 0.0784(18) Uani 1 1 d . . .
H4 H 0.2893 0.7544 0.6404 0.094 Uiso 1 1 calc R U .
C5 C 0.3861(4) 0.8653(4) 0.65200(14) 0.0579(14) Uani 1 1 d . . .
C6 C 0.4124(3) 0.9624(4) 0.64182(12) 0.0508(13) Uani 1 1 d . . .
C7 C 0.3650(4) 1.0104(4) 0.61271(13) 0.0540(13) Uani 1 1 d . . .
H7 H 0.3832 1.0751 0.6062 0.065 Uiso 1 1 calc R U .
C8 C 0.5000 1.0000 0.66529(17) 0.0467(17) Uani 1 2 d S T P
C9 C 0.5225(3) 0.9071(4) 0.68863(12) 0.0474(12) Uani 1 1 d . . .
C10 C 0.4556(4) 0.8308(4) 0.68143(13) 0.0543(13) Uani 1 1 d . . .
C11 C 0.4626(4) 0.7401(4) 0.69942(16) 0.0741(17) Uani 1 1 d . . .
H11 H 0.4169 0.6895 0.6944 0.089 Uiso 1 1 calc R U .
C12 C 0.5385(5) 0.7257(5) 0.72489(16) 0.0756(17) Uani 1 1 d . . .
H12 H 0.5440 0.6648 0.7373 0.091 Uiso 1 1 calc R U .
C13 C 0.6072(5) 0.8010(5) 0.73243(15) 0.0752(17) Uani 1 1 d . . .
H13 H 0.6585 0.7900 0.7496 0.090 Uiso 1 1 calc R U .
C14 C 0.5995(4) 0.8923(4) 0.71438(14) 0.0645(15) Uani 1 1 d . . .
H14 H 0.6450 0.9431 0.7194 0.077 Uiso 1 1 calc R U .
H1W H 0.228(4) 1.348(3) 0.5184(14) 0.097 Uiso 1 1 d D U .

loop_
_atom_site_aniso_label
_atom_site_aniso_U_11
_atom_site_aniso_U_22
_atom_site_aniso_U_33
_atom_site_aniso_U_23
_atom_site_aniso_U_13
_atom_site_aniso_U_12
Ca1 0.0878(14) 0.1179(17) 0.0549(11) 0.000 0.000 0.0397(12)
O1 0.053(4) 0.053(4) 0.056(6) 0.000 0.000 0.000
O2 0.082(3) 0.076(3) 0.068(3) 0.004(2) -0.014(2) 0.001(2)
O3 0.077(3) 0.090(3) 0.065(2) -0.012(2) -0.030(2) 0.000(2)
O1W 0.121(7) 0.327(15) 0.099(7) 0.000 0.000 -0.018(8)
C1 0.059(4) 0.078(4) 0.057(4) -0.014(3) -0.005(3) 0.006(3)
C2 0.059(3) 0.055(3) 0.049(3) 0.000(3) -0.004(3) -0.004(3)
C3 0.074(4) 0.071(4) 0.077(4) 0.001(3) -0.023(3) -0.014(3)
C4 0.084(5) 0.070(4) 0.082(4) 0.019(3) -0.019(4) -0.034(3)
C5 0.060(4) 0.056(4) 0.058(3) 0.002(3) 0.000(3) -0.012(3)
C6 0.047(3) 0.066(4) 0.040(3) -0.006(3) -0.001(2) -0.006(3)
C7 0.057(3) 0.058(3) 0.047(3) 0.001(3) -0.001(3) -0.003(3)
C8 0.049(4) 0.047(4) 0.044(4) 0.000 0.000 0.000(3)
C9 0.043(3) 0.054(3) 0.045(3) 0.001(2) 0.000(2) 0.006(2)
C10 0.059(3) 0.055(3) 0.049(3) 0.007(3) -0.001(3) -0.004(3)
C11 0.080(4) 0.067(4) 0.076(4) 0.015(3) -0.003(3) -0.003(3)
C12 0.086(5) 0.066(4) 0.075(4) 0.013(3) -0.001(4) 0.022(4)
C13 0.078(5) 0.091(5) 0.057(4) 0.004(4) -0.009(3) 0.020(4)
C14 0.065(4) 0.075(4) 0.053(3) -0.002(3) 0.000(3) 0.005(3)

loop_
_atom_type_symbol
_atom_type_description
_atom_type_scat_dispersion_real
_atom_type_scat_dispersion_imag
_atom_type_scat_source
C C 0.0033 0.0016 'International Tables Vol C Tables 4.2.6.8 and 6.1.1.4'
H H 0.0000 0.0000 'International Tables Vol C Tables 4.2.6.8 and 6.1.1.4'
O O 0.0106 0.0060 'International Tables Vol C Tables 4.2.6.8 and 6.1.1.4'
Ca Ca 0.2262 0.3064 'International Tables Vol C Tables 4.2.6.8 and 6.1.1.4'

loop_
_geom_angle_atom_site_label_1
_geom_angle_atom_site_label_2
_geom_angle_atom_site_label_3
_geom_angle
_geom_angle_site_symmetry_1
_geom_angle_site_symmetry_3
O1W Ca1 O3 86.4(2) . 12_666
O1W Ca1 O3 86.4(2) . 3_665
O3 Ca1 O3 80.9(2) 12_666 3_665
O1W Ca1 O2 88.8(2) . 10_556
O3 Ca1 O2 91.06(13) 12_666 10_556
O3 Ca1 O2 170.81(15) 3_665 10_556
O1W Ca1 O2 88.8(2) . .
O3 Ca1 O2 170.81(15) 12_666 .
O3 Ca1 O2 91.06(13) 3_665 .
O2 Ca1 O2 96.61(19) 10_556 .
O1W Ca1 O3 139.67(15) . .
O3 Ca1 O3 130.75(18) 12_666 .
O3 Ca1 O3 85.23(18) 3_665 .
O2 Ca1 O3 103.47(14) 10_556 .
O2 Ca1 O3 52.11(13) . .
O1W Ca1 O3 139.66(15) . 10_556
O3 Ca1 O3 85.23(18) 12_666 10_556
O3 Ca1 O3 130.75(18) 3_665 10_556
O2 Ca1 O3 52.11(13) 10_556 10_556
O2 Ca1 O3 103.47(14) . 10_556
O3 Ca1 O3 69.12(16) . 10_556
O1W Ca1 O1 145.2(3) . .
O3 Ca1 O1 67.61(10) 12_666 .
O3 Ca1 O1 67.61(10) 3_665 .
O2 Ca1 O1 113.42(12) 10_556 .
O2 Ca1 O1 113.42(12) . .
O3 Ca1 O1 63.39(10) . .
O3 Ca1 O1 63.39(10) 10_556 .
O1W Ca1 C1 113.8(2) . 10_556
O3 Ca1 C1 87.11(15) 12_666 10_556
O3 Ca1 C1 155.85(19) 3_665 10_556
O2 Ca1 C1 25.75(13) 10_556 10_556
O2 Ca1 C1 101.99(14) . 10_556
O3 Ca1 C1 86.93(15) . 10_556
O3 Ca1 C1 26.39(13) 10_556 10_556
O1 Ca1 C1 88.47(14) . 10_556
O1W Ca1 C1 113.8(2) . .
O3 Ca1 C1 155.85(19) 12_666 .
O3 Ca1 C1 87.11(15) 3_665 .
O2 Ca1 C1 101.99(14) 10_556 .
O2 Ca1 C1 25.74(13) . .
O3 Ca1 C1 26.39(13) . .
O3 Ca1 C1 86.93(15) 10_556 .
O1 Ca1 C1 88.47(14) . .
C1 Ca1 C1 95.9(2) 10_556 .
O1W Ca1 Ca1 169.8(3) . 11_466
O3 Ca1 Ca1 101.34(10) 12_666 11_466
O3 Ca1 Ca1 101.34(10) 3_665 11_466
O2 Ca1 Ca1 84.48(12) 10_556 11_466
O2 Ca1 Ca1 84.48(12) . 11_466
O3 Ca1 Ca1 36.35(9) . 11_466
O3 Ca1 Ca1 36.35(9) 10_556 11_466
O1 Ca1 Ca1 45.0 . 11_466
C1 Ca1 Ca1 60.50(14) 10_556 11_466
C1 Ca1 Ca1 60.50(14) . 11_466
O1W Ca1 Ca1 100.2(3) . 3_665
O3 Ca1 Ca1 42.67(10) 12_666 3_665
O3 Ca1 Ca1 42.67(10) 3_665 3_665
O2 Ca1 Ca1 131.16(10) 10_556 3_665
O2 Ca1 Ca1 131.16(10) . 3_665
O3 Ca1 Ca1 99.90(9) . 3_665
O3 Ca1 Ca1 99.90(9) 10_556 3_665
O1 Ca1 Ca1 45.0 . 3_665
C1 Ca1 Ca1 117.03(12) 10_556 3_665
C1 Ca1 Ca1 117.03(12) . 3_665
Ca1 Ca1 Ca1 90.001(1) 11_466 3_665
Ca1 O1 Ca1 180.0 . 9_576
Ca1 O1 Ca1 90.0 . 11_466
Ca1 O1 Ca1 90.0 9_576 11_466
Ca1 O1 Ca1 90.0 . 3_665
Ca1 O1 Ca1 90.000(1) 9_576 3_665
Ca1 O1 Ca1 180.0 11_466 3_665
C1 O2 Ca1 99.0(3) . .
C1 O3 Ca1 149.8(4) . 11_466
C1 O3 Ca1 86.2(4) . .
Ca1 O3 Ca1 100.98(14) 11_466 .
Ca1 O1W H1W 140(4) . .
O3 C1 O2 122.5(5) . .
O3 C1 C2 118.7(6) . .
O2 C1 C2 118.8(5) . .
O3 C1 Ca1 67.4(3) . .
O2 C1 Ca1 55.2(3) . .
C2 C1 Ca1 173.3(4) . .
C7 C2 C3 119.1(5) . .
C7 C2 C1 120.2(5) . .
C3 C2 C1 120.7(5) . .
C4 C3 C2 121.5(5) . .
C4 C3 H3 119.3 . .
C2 C3 H3 119.3 . .
C5 C4 C3 119.3(5) . .
C5 C4 H4 120.4 . .
C3 C4 H4 120.4 . .
C4 C5 C6 119.4(5) . .
C4 C5 C10 132.1(5) . .
C6 C5 C10 108.5(4) . .
C7 C6 C5 121.0(5) . .
C7 C6 C8 127.9(4) . .
C5 C6 C8 111.1(4) . .
C2 C7 C6 119.8(5) . .
C2 C7 H7 120.1 . .
C6 C7 H7 120.1 . .
C6 C8 C6 113.7(5) . 2_675
C6 C8 C9 114.5(2) . 2_675
C6 C8 C9 100.4(3) 2_675 2_675
C6 C8 C9 100.4(3) . .
C6 C8 C9 114.5(2) 2_675 .
C9 C8 C9 114.2(5) 2_675 .
C10 C9 C14 119.8(5) . .
C10 C9 C8 112.0(4) . .
C14 C9 C8 128.3(4) . .
C9 C10 C11 121.5(5) . .
C9 C10 C5 108.0(4) . .
C11 C10 C5 130.5(5) . .
C10 C11 C12 118.7(6) . .
C10 C11 H11 120.7 . .
C12 C11 H11 120.7 . .
C13 C12 C11 120.9(5) . .
C13 C12 H12 119.5 . .
C11 C12 H12 119.5 . .
C12 C13 C14 120.1(5) . .
C12 C13 H13 120.0 . .
C14 C13 H13 120.0 . .
C9 C14 C13 119.0(5) . .
C9 C14 H14 120.5 . .
C13 C14 H14 120.5 . .

loop_
_geom_bond_atom_site_label_1
_geom_bond_atom_site_label_2
_geom_bond_distance
_geom_bond_site_symmetry_2
Ca1 O1W 2.337(14) .
Ca1 O3 2.309(4) 12_666
Ca1 O3 2.309(4) 3_665
Ca1 O2 2.373(4) 10_556
Ca1 O2 2.373(4) .
Ca1 O3 2.640(4) .
Ca1 O3 2.640(4) 10_556
Ca1 O1 2.704(2) .
Ca1 C1 2.853(6) 10_556
Ca1 C1 2.853(6) .
Ca1 Ca1 3.824(3) 11_466
Ca1 Ca1 3.824(3) 3_665
O1 Ca1 2.704(2) 9_576
O1 Ca1 2.704(2) 11_466
O1 Ca1 2.704(2) 3_665
O2 C1 1.255(6) .
O3 C1 1.271(6) .
O3 Ca1 2.309(4) 11_466
O1W H1W 1.017(19) .
C1 C2 1.502(7) .
C2 C7 1.380(6) .
C2 C3 1.387(7) .
C3 C4 1.377(7) .
C3 H3 0.9300 .
C4 C5 1.376(7) .
C4 H4 0.9300 .
C5 C6 1.395(6) .
C5 C10 1.473(7) .
C6 C7 1.373(6) .
C6 C8 1.524(5) .
C7 H7 0.9300 .
C8 C6 1.524(5) 2_675
C8 C9 1.525(5) 2_675
C8 C9 1.525(5) .
C9 C10 1.382(6) .
C9 C14 1.392(6) .
C10 C11 1.376(7) .
C11 C12 1.373(7) .
C11 H11 0.9300 .
C12 C13 1.391(8) .
C12 H12 0.9300 .
C13 C14 1.384(7) .
C13 H13 0.9300 .
C14 H14 0.9300 .
